data_7135112
loop_
_publ_author_name
'Schmiedtchen, Marco'
'Thulaseedharan Nair Sailaja, Sidharth'
'Lorberg, Rick Y.'
'W&#xf6;lper, Christoph'
'Galstyan, Anzhela'
'Voskuhl, Jens'

_publ_section_title
;
 Tuneable phosphorescence and singlet oxygen production of bridged ethers
 <i>via</i> chalcogen variation and photocyclisation.
;
_journal_issue 95
_journal_name_full 'Chemical communications (Cambridge, England)'
_journal_page_first 18810
_journal_page_last 18813
_journal_paper_doi 10.1039/d5cc05206h
_journal_volume 61
_journal_year 2025
_chemical_formula_sum 'C28 H18 N2 O4 S2'
_chemical_formula_weight 510.56
_space_group_crystal_system monoclinic
_space_group_IT_number 14
_space_group_name_Hall '-P 2ybc'
_space_group_name_H-M_alt 'P 1 21/c 1'
_atom_sites_solution_hydrogens geom
_atom_sites_solution_primary direct
_atom_sites_solution_secondary difmap
_audit_creation_method SHELXL-2017/1
_audit_update_record
;
2025-07-29 deposited with the CCDC.	2025-10-24 downloaded from the CCDC.
;
_cell_angle_alpha 90
_cell_angle_beta 96.077(3)
_cell_angle_gamma 90
_cell_formula_units_Z 4
_cell_length_a 11.6031(12)
_cell_length_b 16.6534(17)
_cell_length_c 12.2098(13)
_cell_measurement_reflns_used 9989
_cell_measurement_temperature 100(2)
_cell_measurement_theta_max 30.53
_cell_measurement_theta_min 2.45
_cell_volume 2346.1(4)
_computing_cell_refinement 'BRUKER APEX3(v2019.1-0)'
_computing_data_collection 'BRUKER APEX3(v2019.1-0)'
_computing_data_reduction 'BRUKER APEX3(v2019.1-0)'
_computing_molecular_graphics 'ORTEP/PLATON (Spek)'
_computing_publication_material 'BRUKER AXS SHELXTL (c) 2008 / Vers. 2008/4'
_computing_structure_refinement 'SHELXL-2017/1 (Sheldrick, 2017)'
_computing_structure_solution 'BRUKER APEX3(v2019.1-0)'
_diffrn_ambient_temperature 100(2)
_diffrn_detector_area_resol_mean 512
_diffrn_measured_fraction_theta_full 1.000
_diffrn_measured_fraction_theta_max 0.985
_diffrn_measurement_device_type 'Bruker D8 KAPPA II (APEX II detector)'
_diffrn_measurement_method 'Data collection strategy APEX 3/QUEEN'
_diffrn_radiation_monochromator 'Triumph Goebel mirror'
_diffrn_radiation_source 'fine-focus sealed tube'
_diffrn_radiation_type MoK\a
_diffrn_radiation_wavelength 0.71073
_diffrn_reflns_av_R_equivalents 0.0406
_diffrn_reflns_av_unetI/netI 0.0199
_diffrn_reflns_Laue_measured_fraction_full 1.000
_diffrn_reflns_Laue_measured_fraction_max 0.985
_diffrn_reflns_limit_h_max 16
_diffrn_reflns_limit_h_min -16
_diffrn_reflns_limit_k_max 23
_diffrn_reflns_limit_k_min -23
_diffrn_reflns_limit_l_max 17
_diffrn_reflns_limit_l_min -17
_diffrn_reflns_number 72860
_diffrn_reflns_point_group_measured_fraction_full 1.000
_diffrn_reflns_point_group_measured_fraction_max 0.985
_diffrn_reflns_theta_full 25.242
_diffrn_reflns_theta_max 30.834
_diffrn_reflns_theta_min 2.076
_exptl_absorpt_coefficient_mu 0.267
_exptl_absorpt_correction_T_max 0.75
_exptl_absorpt_correction_T_min 0.68
_exptl_absorpt_correction_type multi-scan
_exptl_absorpt_process_details
; 
 SADABS
 R.H. Blessing, Acta Cryst. (1995) A51 33-38 
;
_exptl_crystal_colour yellow
_exptl_crystal_density_diffrn 1.446
_exptl_crystal_description tablet
_exptl_crystal_F_000 1056
_exptl_crystal_size_max 0.348
_exptl_crystal_size_mid 0.164
_exptl_crystal_size_min 0.157
_refine_diff_density_max 0.462
_refine_diff_density_min -0.258
_refine_diff_density_rms 0.054
_refine_ls_extinction_method none
_refine_ls_goodness_of_fit_ref 1.036
_refine_ls_hydrogen_treatment constr
_refine_ls_matrix_type full
_refine_ls_number_parameters 327
_refine_ls_number_reflns 7261
_refine_ls_number_restraints 0
_refine_ls_restrained_S_all 1.036
_refine_ls_R_factor_all 0.0456
_refine_ls_R_factor_gt 0.0351
_refine_ls_shift/su_max 0.001
_refine_ls_shift/su_mean 0.000
_refine_ls_structure_factor_coef Fsqd
_refine_ls_weighting_details 'w=1/[\s^2^(Fo^2^)+(0.0511P)^2^+0.8510P] where P=(Fo^2^+2Fc^2^)/3'
_refine_ls_weighting_scheme calc
_refine_ls_wR_factor_gt 0.0909
_refine_ls_wR_factor_ref 0.0989
_reflns_Friedel_coverage 0.000
_reflns_number_gt 6071
_reflns_number_total 7261
_reflns_threshold_expression 'I > 2\s(I)'
_cod_data_source_file d5cc05206h2.cif
_cod_data_source_block ms_10m
_cod_depositor_comments
;
The following automatic conversions were performed:

data item '_atom_sites_solution_secondary' value 'diffmap' was
changed to 'difmap'.

Automatic conversion script
Id: cif_fix_values 8170 2020-07-09 18:12:32Z antanas 

 Adding full bibliography for 7135109--7135115.cif.
;
_cod_original_sg_symbol_H-M 'P 21/c'
_cod_database_code 7135112
_shelx_shelxl_version_number 2017/1
_shelx_space_group_comment
;
The symmetry employed for this shelxl refinement is uniquely defined
by the following loop, which should always be used as a source of
symmetry information in preference to the above space-group names.
They are only intended as comments.
;
_shelx_estimated_absorpt_t_min 0.913
_shelx_estimated_absorpt_t_max 0.959

loop_
_space_group_symop_operation_xyz
'x, y, z'
'-x, y+1/2, -z+1/2'
'-x, -y, -z'
'x, -y-1/2, z-1/2'

loop_
_atom_site_label
_atom_site_type_symbol
_atom_site_fract_x
_atom_site_fract_y
_atom_site_fract_z
_atom_site_U_iso_or_equiv
_atom_site_adp_type
_atom_site_occupancy
_atom_site_site_symmetry_order
_atom_site_calc_flag
_atom_site_refinement_flags_posn
_atom_site_refinement_flags_adp
_atom_site_refinement_flags_occupancy
_atom_site_disorder_assembly
_atom_site_disorder_group
S1 S 0.23677(2) 0.02260(2) 0.30945(2) 0.02248(7) Uani 1 1 d . . . . .
S2 S 0.45034(2) 0.15338(2) 0.34722(2) 0.02228(7) Uani 1 1 d . . . . .
O1 O 0.31171(8) 0.01194(6) -0.09470(7) 0.02722(19) Uani 1 1 d . . . . .
O2 O 0.50290(8) 0.11961(5) -0.05816(7) 0.02436(17) Uani 1 1 d . . . . .
O3 O -0.10397(11) 0.12019(9) 0.48781(11) 0.0580(4) Uani 1 1 d . . . . .
O4 O 0.13700(9) 0.35428(6) 0.22232(8) 0.0350(2) Uani 1 1 d . . . . .
N1 N 0.64158(11) 0.22683(8) 0.14866(11) 0.0362(3) Uani 1 1 d . . . . .
N2 N 0.12562(14) -0.08402(10) 0.05386(12) 0.0501(4) Uani 1 1 d . . . . .
C1 C 0.31090(9) 0.05741(7) 0.19943(9) 0.0194(2) Uani 1 1 d . . . . .
C2 C 0.46556(9) 0.13117(6) 0.12739(9) 0.0185(2) Uani 1 1 d . . . . .
C3 C 0.40282(9) 0.11174(6) 0.21658(9) 0.01806(19) Uani 1 1 d . . . . .
C4 C 0.43673(9) 0.09867(7) 0.02305(9) 0.0189(2) Uani 1 1 d . . . . .
C5 C 0.34402(10) 0.04578(7) 0.00544(9) 0.0202(2) Uani 1 1 d . . . . .
C6 C 0.28320(10) 0.02435(7) 0.09325(9) 0.0209(2) Uani 1 1 d . . . . .
C7 C 0.56318(10) 0.18488(7) 0.14104(10) 0.0236(2) Uani 1 1 d . . . . .
C8 C 0.19421(12) -0.03551(9) 0.07303(11) 0.0306(3) Uani 1 1 d . . . . .
C9 C 0.46761(11) 0.08812(7) -0.16199(9) 0.0225(2) Uani 1 1 d . . . . .
C10 C 0.52967(12) 0.11090(8) -0.24749(10) 0.0276(3) Uani 1 1 d . . . . .
H10 H 0.594035 0.146172 -0.234783 0.033 Uiso 1 1 calc R U . . .
C11 C 0.49605(13) 0.08118(9) -0.35241(10) 0.0327(3) Uani 1 1 d . . . . .
H11 H 0.537861 0.096215 -0.412018 0.039 Uiso 1 1 calc R U . . .
C12 C 0.40247(14) 0.03002(9) -0.37069(11) 0.0335(3) Uani 1 1 d . . . . .
H12 H 0.380290 0.010135 -0.442772 0.040 Uiso 1 1 calc R U . . .
C13 C 0.34025(12) 0.00731(8) -0.28420(10) 0.0291(3) Uani 1 1 d . . . . .
H13 H 0.275451 -0.027605 -0.296735 0.035 Uiso 1 1 calc R U . . .
C14 C 0.37448(11) 0.03648(7) -0.17979(9) 0.0236(2) Uani 1 1 d . . . . .
C15 C 0.10738(10) 0.08061(7) 0.29831(10) 0.0210(2) Uani 1 1 d . . . . .
C16 C 0.05113(11) 0.08345(8) 0.39293(11) 0.0282(3) Uani 1 1 d . . . . .
H16 H 0.084599 0.058391 0.458627 0.034 Uiso 1 1 calc R U . . .
C17 C -0.05457(12) 0.12318(9) 0.39126(12) 0.0328(3) Uani 1 1 d . . . . .
C18 C -0.10222(11) 0.16182(9) 0.29708(13) 0.0338(3) Uani 1 1 d . . . . .
H18 H -0.173200 0.190327 0.296553 0.041 Uiso 1 1 calc R U . . .
C19 C -0.04467(13) 0.15828(9) 0.20332(13) 0.0357(3) Uani 1 1 d . . . . .
H19 H -0.077448 0.184313 0.138108 0.043 Uiso 1 1 calc R U . . .
C20 C 0.05952(12) 0.11769(8) 0.20238(11) 0.0294(3) Uani 1 1 d . . . . .
H20 H 0.097461 0.115321 0.137219 0.035 Uiso 1 1 calc R U . . .
C21 C -0.20296(15) 0.16898(13) 0.49789(18) 0.0556(5) Uani 1 1 d . . . . .
H21A H -0.185192 0.224825 0.480715 0.083 Uiso 1 1 calc R U . . .
H21B H -0.224007 0.165698 0.573403 0.083 Uiso 1 1 calc R U . . .
H21C H -0.267865 0.150037 0.446494 0.083 Uiso 1 1 calc R U . . .
C22 C 0.32855(9) 0.21316(6) 0.37146(9) 0.01808(19) Uani 1 1 d . . . . .
C23 C 0.27921(10) 0.26407(7) 0.29035(9) 0.0208(2) Uani 1 1 d . . . . .
H23 H 0.311436 0.268437 0.222248 0.025 Uiso 1 1 calc R U . . .
C24 C 0.18180(10) 0.30902(7) 0.30902(9) 0.0218(2) Uani 1 1 d . . . . .
C25 C 0.13713(10) 0.30531(7) 0.41045(10) 0.0228(2) Uani 1 1 d . . . . .
H25 H 0.071685 0.336664 0.423869 0.027 Uiso 1 1 calc R U . . .
C26 C 0.18983(11) 0.25505(8) 0.49157(10) 0.0255(2) Uani 1 1 d . . . . .
H26 H 0.160035 0.252472 0.561022 0.031 Uiso 1 1 calc R U . . .
C27 C 0.28517(11) 0.20847(7) 0.47329(9) 0.0235(2) Uani 1 1 d . . . . .
H27 H 0.320166 0.174011 0.529269 0.028 Uiso 1 1 calc R U . . .
C28 C 0.03733(17) 0.40154(12) 0.23772(14) 0.0523(5) Uani 1 1 d . . . . .
H28A H 0.009393 0.428103 0.168334 0.078 Uiso 1 1 calc R U . . .
H28B H 0.057943 0.442173 0.294487 0.078 Uiso 1 1 calc R U . . .
H28C H -0.023773 0.366781 0.260920 0.078 Uiso 1 1 calc R U . . .

loop_
_atom_site_aniso_label
_atom_site_aniso_U_11
_atom_site_aniso_U_22
_atom_site_aniso_U_33
_atom_site_aniso_U_23
_atom_site_aniso_U_13
_atom_site_aniso_U_12
S1 0.02234(14) 0.02624(14) 0.02009(13) 0.00273(10) 0.00796(10) 0.00318(10)
S2 0.01858(13) 0.03022(15) 0.01775(13) -0.00496(10) 0.00056(9) 0.00542(10)
O1 0.0332(5) 0.0319(5) 0.0172(4) -0.0055(3) 0.0056(3) -0.0075(4)
O2 0.0283(4) 0.0285(4) 0.0176(4) -0.0007(3) 0.0084(3) -0.0026(3)
O3 0.0467(7) 0.0850(10) 0.0472(7) 0.0055(7) 0.0281(6) 0.0304(7)
O4 0.0435(6) 0.0384(5) 0.0237(4) 0.0074(4) 0.0062(4) 0.0215(4)
N1 0.0313(6) 0.0393(6) 0.0394(6) -0.0063(5) 0.0109(5) -0.0089(5)
N2 0.0551(8) 0.0586(9) 0.0390(7) -0.0144(6) 0.0165(6) -0.0303(7)
C1 0.0195(5) 0.0217(5) 0.0178(5) -0.0006(4) 0.0051(4) 0.0029(4)
C2 0.0180(5) 0.0180(5) 0.0199(5) -0.0012(4) 0.0038(4) 0.0026(4)
C3 0.0179(5) 0.0204(5) 0.0161(4) -0.0022(4) 0.0026(4) 0.0047(4)
C4 0.0205(5) 0.0195(5) 0.0174(5) 0.0010(4) 0.0051(4) 0.0027(4)
C5 0.0236(5) 0.0209(5) 0.0162(5) -0.0028(4) 0.0027(4) 0.0012(4)
C6 0.0215(5) 0.0215(5) 0.0201(5) -0.0019(4) 0.0042(4) -0.0007(4)
C7 0.0231(5) 0.0252(5) 0.0231(5) -0.0029(4) 0.0058(4) 0.0009(4)
C8 0.0329(7) 0.0364(7) 0.0238(6) -0.0056(5) 0.0087(5) -0.0088(5)
C9 0.0282(6) 0.0233(5) 0.0166(5) 0.0012(4) 0.0046(4) 0.0076(4)
C10 0.0324(6) 0.0297(6) 0.0219(5) 0.0067(5) 0.0090(5) 0.0097(5)
C11 0.0422(7) 0.0382(7) 0.0192(5) 0.0071(5) 0.0102(5) 0.0166(6)
C12 0.0463(8) 0.0374(7) 0.0169(5) 0.0004(5) 0.0032(5) 0.0153(6)
C13 0.0370(7) 0.0300(6) 0.0198(5) -0.0026(5) 0.0006(5) 0.0078(5)
C14 0.0300(6) 0.0243(5) 0.0170(5) 0.0007(4) 0.0048(4) 0.0061(4)
C15 0.0184(5) 0.0212(5) 0.0237(5) -0.0033(4) 0.0037(4) -0.0012(4)
C16 0.0250(6) 0.0352(6) 0.0252(6) -0.0015(5) 0.0073(5) 0.0048(5)
C17 0.0253(6) 0.0394(7) 0.0350(7) -0.0073(6) 0.0100(5) 0.0033(5)
C18 0.0217(6) 0.0347(7) 0.0441(8) -0.0092(6) -0.0003(5) 0.0041(5)
C19 0.0324(7) 0.0380(7) 0.0351(7) 0.0009(6) -0.0038(6) 0.0080(6)
C20 0.0292(6) 0.0330(6) 0.0264(6) 0.0019(5) 0.0042(5) 0.0039(5)
C21 0.0361(8) 0.0682(12) 0.0662(12) -0.0168(10) 0.0230(8) 0.0145(8)
C22 0.0172(5) 0.0195(5) 0.0176(5) -0.0038(4) 0.0025(4) 0.0008(4)
C23 0.0234(5) 0.0226(5) 0.0170(5) -0.0008(4) 0.0051(4) 0.0011(4)
C24 0.0254(5) 0.0204(5) 0.0194(5) -0.0002(4) 0.0016(4) 0.0035(4)
C25 0.0234(5) 0.0229(5) 0.0226(5) -0.0040(4) 0.0046(4) 0.0039(4)
C26 0.0312(6) 0.0275(6) 0.0189(5) -0.0014(4) 0.0084(4) 0.0049(5)
C27 0.0288(6) 0.0254(5) 0.0165(5) -0.0002(4) 0.0038(4) 0.0051(4)
C28 0.0637(11) 0.0607(11) 0.0328(8) 0.0071(7) 0.0062(7) 0.0439(9)

loop_
_atom_type_symbol
_atom_type_description
_atom_type_scat_dispersion_real
_atom_type_scat_dispersion_imag
_atom_type_scat_source
C C 0.0033 0.0016 'International Tables Vol C Tables 4.2.6.8 and 6.1.1.4'
H H 0.0000 0.0000 'International Tables Vol C Tables 4.2.6.8 and 6.1.1.4'
N N 0.0061 0.0033 'International Tables Vol C Tables 4.2.6.8 and 6.1.1.4'
O O 0.0106 0.0060 'International Tables Vol C Tables 4.2.6.8 and 6.1.1.4'
S S 0.1246 0.1234 'International Tables Vol C Tables 4.2.6.8 and 6.1.1.4'

loop_
_geom_angle_atom_site_label_1
_geom_angle_atom_site_label_2
_geom_angle_atom_site_label_3
_geom_angle
_geom_angle_site_symmetry_1
_geom_angle_site_symmetry_3
_geom_angle_publ_flag
C1 S1 C15 103.79(5) . . ?
C3 S2 C22 101.06(5) . . ?
C5 O1 C14 115.63(9) . . ?
C4 O2 C9 115.60(9) . . ?
C17 O3 C21 118.06(14) . . ?
C24 O4 C28 116.88(11) . . ?
C3 C1 C6 119.04(10) . . ?
C3 C1 S1 121.57(8) . . ?
C6 C1 S1 119.17(9) . . ?
C4 C2 C3 121.60(10) . . ?
C4 C2 C7 117.24(10) . . ?
C3 C2 C7 121.17(10) . . ?
C1 C3 C2 118.75(10) . . ?
C1 C3 S2 123.22(8) . . ?
C2 C3 S2 117.93(8) . . ?
O2 C4 C5 122.45(10) . . ?
O2 C4 C2 117.86(10) . . ?
C5 C4 C2 119.68(10) . . ?
O1 C5 C4 122.42(10) . . ?
O1 C5 C6 118.15(10) . . ?
C4 C5 C6 119.41(10) . . ?
C5 C6 C1 121.48(10) . . ?
C5 C6 C8 117.34(10) . . ?
C1 C6 C8 121.13(10) . . ?
N1 C7 C2 177.83(13) . . ?
N2 C8 C6 177.50(15) . . ?
C14 C9 C10 120.92(11) . . ?
C14 C9 O2 121.85(10) . . ?
C10 C9 O2 117.23(11) . . ?
C9 C10 C11 118.71(13) . . ?
C12 C11 C10 120.54(12) . . ?
C11 C12 C13 120.47(12) . . ?
C14 C13 C12 118.83(13) . . ?
C9 C14 C13 120.51(11) . . ?
C9 C14 O1 121.89(10) . . ?
C13 C14 O1 117.60(12) . . ?
C16 C15 C20 120.44(11) . . ?
C16 C15 S1 115.02(9) . . ?
C20 C15 S1 124.45(9) . . ?
C15 C16 C17 119.73(12) . . ?
O3 C17 C18 124.63(12) . . ?
O3 C17 C16 114.83(13) . . ?
C18 C17 C16 120.54(12) . . ?
C17 C18 C19 118.84(12) . . ?
C18 C19 C20 121.63(13) . . ?
C19 C20 C15 118.79(12) . . ?
C23 C22 C27 120.88(10) . . ?
C23 C22 S2 120.04(8) . . ?
C27 C22 S2 119.07(9) . . ?
C22 C23 C24 119.61(10) . . ?
O4 C24 C25 124.75(10) . . ?
O4 C24 C23 114.89(10) . . ?
C25 C24 C23 120.37(10) . . ?
C26 C25 C24 118.92(10) . . ?
C25 C26 C27 121.36(11) . . ?
C26 C27 C22 118.80(11) . . ?

loop_
_geom_bond_atom_site_label_1
_geom_bond_atom_site_label_2
_geom_bond_distance
_geom_bond_site_symmetry_2
_geom_bond_publ_flag
S1 C1 1.7678(11) . ?
S1 C15 1.7783(12) . ?
S2 C3 1.7728(11) . ?
S2 C22 1.7788(11) . ?
O1 C5 1.3623(13) . ?
O1 C14 1.3918(14) . ?
O2 C4 1.3621(13) . ?
O2 C9 1.3929(14) . ?
O3 C17 1.3651(17) . ?
O3 C21 1.4229(19) . ?
O4 C24 1.3573(14) . ?
O4 C28 1.4277(17) . ?
N1 C7 1.1430(17) . ?
N2 C8 1.1407(18) . ?
C1 C3 1.3975(16) . ?
C1 C6 1.4138(15) . ?
C2 C4 1.3920(15) . ?
C2 C3 1.4101(15) . ?
C2 C7 1.4390(16) . ?
C4 C5 1.3894(16) . ?
C5 C6 1.3911(15) . ?
C6 C8 1.4377(17) . ?
C9 C14 1.3802(18) . ?
C9 C10 1.3824(16) . ?
C10 C11 1.3902(19) . ?
C11 C12 1.380(2) . ?
C12 C13 1.3931(19) . ?
C13 C14 1.3826(17) . ?
C15 C16 1.3866(16) . ?
C15 C20 1.3871(17) . ?
C16 C17 1.3917(18) . ?
C17 C18 1.381(2) . ?
C18 C19 1.386(2) . ?
C19 C20 1.3862(19) . ?
C22 C23 1.3810(16) . ?
C22 C27 1.3921(15) . ?
C23 C24 1.3943(16) . ?
C24 C25 1.3937(16) . ?
C25 C26 1.3882(17) . ?
C26 C27 1.3884(16) . ?
